data_1511477
loop_
_publ_author_name
'Galy, J.'
'Guette, A.'
'Naslain, R.'

_publ_section_title
;
 Structure cristalline de tetraborure de magnesium
;
_journal_name_full
;
Comptes Rendus Hebdomadaires des Seances de l'Academie des Sciences, Serie C,
 Sciences Chimiques (1966-)
;
_journal_page_first 41
_journal_page_last 44
_journal_volume 275
_journal_year 1972
_chemical_formula_sum 'B4 Mg'
_chemical_name_systematic 'Mg B4'
_space_group_IT_number 62
_symmetry_space_group_name_Hall '-P 2ac 2n'
_symmetry_space_group_name_H-M 'P n m a'
_cell_angle_alpha 90
_cell_angle_beta 90
_cell_angle_gamma 90
_cell_formula_units_Z 4
_cell_length_a 5.464
_cell_length_b 4.428
_cell_length_c 7.472
_cell_volume 180.782
_citation_journal_id_ASTM CHDCAQ
_cod_data_source_file boron4-x_108.cif
_cod_data_source_block B4Mg1
_cod_original_formula_sum 'B4 Mg1'
_cod_database_code 1511477

loop_
_symmetry_equiv_pos_as_xyz
x,y,z
-x+1/2,-y,z+1/2
x+1/2,-y+1/2,-z+1/2
-x,y+1/2,-z
-x,-y,-z
x-1/2,y,-z-1/2
-x-1/2,y-1/2,z-1/2
x,-y-1/2,z

loop_
_atom_site_label
_atom_site_type_symbol
_atom_site_fract_x
_atom_site_fract_y
_atom_site_fract_z
_atom_site_occupancy
_atom_site_U_iso_or_equiv
B1 B 0.725 0.25 0.343 1 0.0
Mg1 Mg 0.051 0.25 0.864 1 0.0
B2 B 0.559 0.25 0.146 1 0.0
B3 B 0.13 0.442 0.566 1 0.0
